data_1547401
loop_
_publ_author_name
'Karthik, Shanmugam'
'Gandhi, Thirumanavelan'

_publ_section_title
;
 Palladium(II)/N-Heterocyclic Carbene-Catalyzed Direct C-H Acylation of
 Heteroarenes with N-Acylsaccharins.
;
_journal_issue 19
_journal_name_full 'Organic letters'
_journal_page_first 5486
_journal_page_last 5489
_journal_paper_doi 10.1021/acs.orglett.7b02877
_journal_volume 19
_journal_year 2017
_chemical_formula_sum 'C31 H23 Br2 N3 Pd'
_chemical_formula_weight 703.74
_space_group_crystal_system triclinic
_space_group_IT_number 2
_space_group_name_Hall '-P 1'
_space_group_name_H-M_alt 'P -1'
_symmetry_space_group_name_Hall '-P 1'
_symmetry_space_group_name_H-M 'P -1'
_atom_sites_solution_hydrogens geom
_audit_creation_method SHELXL-2014/7
_cell_angle_alpha 61.832(4)
_cell_angle_beta 68.911(4)
_cell_angle_gamma 89.354(4)
_cell_formula_units_Z 4
_cell_length_a 14.2420(17)
_cell_length_b 15.1637(19)
_cell_length_c 15.545(2)
_cell_measurement_temperature 150(2)
_cell_volume 2709.5(6)
_computing_structure_refinement 'SHELXL-2014/7 (Sheldrick, 2014)'
_diffrn_ambient_temperature 150(2)
_diffrn_measured_fraction_theta_full 0.999
_diffrn_measured_fraction_theta_max 0.976
_diffrn_radiation_type MoK\a
_diffrn_radiation_wavelength 0.71073
_diffrn_reflns_av_R_equivalents 0.0870
_diffrn_reflns_av_unetI/netI 0.0695
_diffrn_reflns_Laue_measured_fraction_full 0.999
_diffrn_reflns_Laue_measured_fraction_max 0.976
_diffrn_reflns_limit_h_max 18
_diffrn_reflns_limit_h_min -18
_diffrn_reflns_limit_k_max 20
_diffrn_reflns_limit_k_min -20
_diffrn_reflns_limit_l_max 20
_diffrn_reflns_limit_l_min -20
_diffrn_reflns_number 85252
_diffrn_reflns_point_group_measured_fraction_full 0.999
_diffrn_reflns_point_group_measured_fraction_max 0.976
_diffrn_reflns_theta_full 25.242
_diffrn_reflns_theta_max 28.616
_diffrn_reflns_theta_min 2.405
_exptl_absorpt_coefficient_mu 3.660
_exptl_crystal_density_diffrn 1.725
_exptl_crystal_F_000 1384
_exptl_crystal_size_max 0.320
_exptl_crystal_size_mid 0.220
_exptl_crystal_size_min 0.180
_refine_diff_density_max 5.147
_refine_diff_density_min -1.632
_refine_diff_density_rms 0.226
_refine_ls_extinction_method none
_refine_ls_goodness_of_fit_ref 1.038
_refine_ls_hydrogen_treatment constr
_refine_ls_matrix_type full
_refine_ls_number_parameters 667
_refine_ls_number_reflns 13545
_refine_ls_number_restraints 0
_refine_ls_restrained_S_all 1.038
_refine_ls_R_factor_all 0.1225
_refine_ls_R_factor_gt 0.0886
_refine_ls_shift/su_max 0.000
_refine_ls_shift/su_mean 0.000
_refine_ls_structure_factor_coef Fsqd
_refine_ls_weighting_details 'w=1/[\s^2^(Fo^2^)+(0.1083P)^2^+40.6973P] where P=(Fo^2^+2Fc^2^)/3'
_refine_ls_weighting_scheme calc
_refine_ls_wR_factor_gt 0.2286
_refine_ls_wR_factor_ref 0.2464
_reflns_Friedel_coverage 0.000
_reflns_number_gt 9447
_reflns_number_total 13545
_reflns_threshold_expression 'I > 2\s(I)'
_cod_data_source_file ol7b02877_si_001.cif
_cod_data_source_block shelx
_cod_depositor_comments 'Adding full bibliography for 1547401.cif.'
_cod_original_cell_volume 2709.6(6)
_cod_database_code 1547401
_shelx_shelxl_version_number 2014/7
_shelx_space_group_comment
;
The symmetry employed for this shelxl refinement is uniquely defined
by the following loop, which should always be used as a source of
symmetry information in preference to the above space-group names.
They are only intended as comments.
;
_shelx_estimated_absorpt_t_min 0.387
_shelx_estimated_absorpt_t_max 0.559

loop_
_space_group_symop_operation_xyz
'x, y, z'
'-x, -y, -z'

loop_
_atom_site_label
_atom_site_type_symbol
_atom_site_fract_x
_atom_site_fract_y
_atom_site_fract_z
_atom_site_U_iso_or_equiv
_atom_site_adp_type
_atom_site_occupancy
_atom_site_site_symmetry_order
_atom_site_calc_flag
_atom_site_refinement_flags_posn
_atom_site_refinement_flags_adp
Pd1 Pd 0.97194(5) 0.41438(5) 0.29065(5) 0.02507(17) Uani 1 1 d . .
Pd2 Pd 0.52790(5) 0.19671(5) 0.70468(6) 0.02811(18) Uani 1 1 d . .
Br1 Br 0.85886(8) 0.52339(8) 0.33023(8) 0.0346(2) Uani 1 1 d . .
Br2 Br 1.08849(8) 0.30501(8) 0.25710(8) 0.0347(2) Uani 1 1 d . .
Br3 Br 0.63947(8) 0.34190(8) 0.66721(9) 0.0395(3) Uani 1 1 d . .
Br4 Br 0.41083(8) 0.06104(7) 0.73376(9) 0.0383(3) Uani 1 1 d . .
N1 N 0.9106(6) 0.4173(6) 0.1855(6) 0.0298(16) Uani 1 1 d . .
N2 N 1.1164(6) 0.4798(6) 0.3571(6) 0.0283(16) Uani 1 1 d . .
N6 N 0.5854(6) 0.0944(6) 0.8145(6) 0.0316(17) Uani 1 1 d . .
N4 N 0.3828(6) 0.3235(6) 0.6340(6) 0.0327(18) Uani 1 1 d . .
C1 C 0.8830(9) 0.3324(8) 0.1874(9) 0.043(3) Uani 1 1 d . .
H1 H 0.8879 0.2685 0.2399 0.052 Uiso 1 1 calc R U
C2 C 0.8471(11) 0.3360(9) 0.1136(11) 0.053(3) Uani 1 1 d . .
H2 H 0.8280 0.2748 0.1158 0.064 Uiso 1 1 calc R U
C3 C 0.8392(9) 0.4270(9) 0.0383(10) 0.046(3) Uani 1 1 d . .
H3 H 0.8145 0.4300 -0.0121 0.055 Uiso 1 1 calc R U
C4 C 0.8677(8) 0.5149(8) 0.0363(8) 0.038(2) Uani 1 1 d . .
H4 H 0.8635 0.5796 -0.0156 0.045 Uiso 1 1 calc R U
C5 C 0.9024(7) 0.5066(7) 0.1112(8) 0.032(2) Uani 1 1 d . .
H5 H 0.9214 0.5670 0.1103 0.038 Uiso 1 1 calc R U
C6 C 1.0301(7) 0.4175(7) 0.3871(7) 0.0262(18) Uani 1 1 d . .
C7 C 1.1837(8) 0.5528(7) 0.2498(8) 0.031(2) Uani 1 1 d . .
C8 C 1.2839(7) 0.5402(7) 0.2078(7) 0.0269(18) Uani 1 1 d . .
C9 C 1.3500(7) 0.6155(7) 0.1017(8) 0.031(2) Uani 1 1 d . .
C10 C 1.3089(7) 0.6989(7) 0.0412(7) 0.0294(19) Uani 1 1 d . .
C11 C 1.3753(9) 0.7706(8) -0.0672(9) 0.040(2) Uani 1 1 d . .
H11 H 1.3494 0.8251 -0.1092 0.048 Uiso 1 1 calc R U
C12 C 1.4716(9) 0.7630(8) -0.1101(9) 0.044(3) Uani 1 1 d . .
H12 H 1.5129 0.8129 -0.1818 0.053 Uiso 1 1 calc R U
C13 C 1.5171(8) 0.6804(8) -0.0513(8) 0.037(2) Uani 1 1 d . .
C14 C 1.4525(8) 0.6078(7) 0.0550(8) 0.032(2) Uani 1 1 d . .
C15 C 1.4907(7) 0.5239(8) 0.1139(8) 0.033(2) Uani 1 1 d . .
C16 C 1.5911(8) 0.5159(9) 0.0646(9) 0.039(2) Uani 1 1 d . .
H16 H 1.6175 0.4596 0.1034 0.047 Uiso 1 1 calc R U
C17 C 1.6529(8) 0.5871(9) -0.0386(8) 0.039(2) Uani 1 1 d . .
H17 H 1.7212 0.5801 -0.0703 0.047 Uiso 1 1 calc R U
C18 C 1.6153(8) 0.6693(8) -0.0965(9) 0.039(2) Uani 1 1 d . .
H18 H 1.6580 0.7183 -0.1680 0.047 Uiso 1 1 calc R U
C19 C 1.4232(8) 0.4500(8) 0.2185(8) 0.033(2) Uani 1 1 d . .
H19 H 1.4489 0.3939 0.2585 0.040 Uiso 1 1 calc R U
C20 C 1.3240(7) 0.4548(7) 0.2647(7) 0.031(2) Uani 1 1 d . .
H20 H 1.2814 0.4019 0.3343 0.037 Uiso 1 1 calc R U
C21 C 1.2077(9) 0.7054(8) 0.0872(9) 0.040(2) Uani 1 1 d . .
H21 H 1.1807 0.7601 0.0469 0.048 Uiso 1 1 calc R U
C22 C 1.1451(8) 0.6328(7) 0.1915(8) 0.034(2) Uani 1 1 d . .
H22 H 1.0760 0.6383 0.2224 0.041 Uiso 1 1 calc R U
C23 C 1.1309(8) 0.4635(8) 0.4470(7) 0.031(2) Uani 1 1 d . .
H23 H 1.1845 0.4990 0.4481 0.037 Uiso 1 1 calc R U
C24 C 1.0548(7) 0.3882(7) 0.5316(7) 0.0296(19) Uani 1 1 d . .
H24 H 1.0455 0.3589 0.6040 0.036 Uiso 1 1 calc R U
N3 N 0.9918(6) 0.3609(6) 0.4937(6) 0.0259(15) Uani 1 1 d . .
C26 C 0.9037(9) 0.2792(8) 0.5586(9) 0.041(2) Uani 1 1 d . .
H26A H 0.8588 0.2893 0.5201 0.049 Uiso 1 1 calc R U
H26B H 0.8641 0.2797 0.6253 0.049 Uiso 1 1 calc R U
C27 C 0.9375(10) 0.1757(8) 0.5856(9) 0.046(3) Uani 1 1 d . .
C28 C 0.8679(13) 0.0904(10) 0.6555(14) 0.080(5) Uani 1 1 d . .
H28 H 0.8008 0.0960 0.6927 0.097 Uiso 1 1 calc R U
C29 C 0.8865(17) -0.0046(12) 0.6774(19) 0.104(7) Uani 1 1 d . .
H29 H 0.8326 -0.0627 0.7243 0.125 Uiso 1 1 calc R U
C30 C 0.9831(19) -0.0141(10) 0.6310(14) 0.088(6) Uani 1 1 d . .
H30 H 0.9985 -0.0801 0.6494 0.106 Uiso 1 1 calc R U
C31 C 1.0603(15) 0.0708(11) 0.5570(13) 0.074(5) Uani 1 1 d . .
H31 H 1.1274 0.0633 0.5224 0.089 Uiso 1 1 calc R U
C32 C 1.0385(12) 0.1673(9) 0.5338(10) 0.058(3) Uani 1 1 d . .
H32 H 1.0908 0.2264 0.4840 0.070 Uiso 1 1 calc R U
C33 C 0.6020(8) 0.0047(8) 0.8230(10) 0.043(3) Uani 1 1 d . .
H33 H 0.5901 -0.0123 0.7758 0.051 Uiso 1 1 calc R U
C34 C 0.6356(10) -0.0647(9) 0.8965(11) 0.050(3) Uani 1 1 d . .
H34 H 0.6475 -0.1276 0.8995 0.061 Uiso 1 1 calc R U
C35 C 0.6514(9) -0.0406(9) 0.9655(10) 0.047(3) Uani 1 1 d . .
H35 H 0.6741 -0.0871 1.0176 0.056 Uiso 1 1 calc R U
C36 C 0.6341(9) 0.0509(8) 0.9587(10) 0.045(3) Uani 1 1 d . .
H36 H 0.6448 0.0685 1.0060 0.054 Uiso 1 1 calc R U
C37 C 0.6011(8) 0.1171(8) 0.8828(8) 0.038(2) Uani 1 1 d . .
H37 H 0.5891 0.1806 0.8785 0.045 Uiso 1 1 calc R U
C38 C 0.4738(7) 0.2933(7) 0.6055(8) 0.031(2) Uani 1 1 d . .
C39 C 0.3700(8) 0.3959(8) 0.5443(8) 0.040(2) Uani 1 1 d . .
H39 H 0.3128 0.4286 0.5427 0.047 Uiso 1 1 calc R U
C40 C 0.4546(8) 0.4110(8) 0.4597(8) 0.038(2) Uani 1 1 d . .
H40 H 0.4689 0.4571 0.3868 0.046 Uiso 1 1 calc R U
N5 N 0.5169(6) 0.3465(6) 0.4990(7) 0.0313(17) Uani 1 1 d . .
C42 C 0.6179(10) 0.3438(8) 0.4328(10) 0.047(3) Uani 1 1 d . .
H42A H 0.6678 0.3600 0.4565 0.056 Uiso 1 1 calc R U
H42B H 0.6347 0.3993 0.3588 0.056 Uiso 1 1 calc R U
C43 C 0.6355(10) 0.2459(10) 0.4297(10) 0.050(3) Uani 1 1 d . .
C44 C 0.7015(12) 0.1890(12) 0.4730(14) 0.072(4) Uani 1 1 d . .
H44 H 0.7340 0.2119 0.5044 0.086 Uiso 1 1 calc R U
C45 C 0.7202(14) 0.1001(15) 0.4708(17) 0.091(6) Uani 1 1 d . .
H45 H 0.7673 0.0635 0.4972 0.109 Uiso 1 1 calc R U
C46 C 0.6660(18) 0.0654(14) 0.4274(17) 0.102(7) Uani 1 1 d . .
H46 H 0.6726 0.0018 0.4303 0.122 Uiso 1 1 calc R U
C47 C 0.6002(19) 0.1273(16) 0.378(2) 0.112(8) Uani 1 1 d . .
H47 H 0.5690 0.1095 0.3425 0.135 Uiso 1 1 calc R U
C48 C 0.5869(15) 0.2121(13) 0.3877(15) 0.083(5) Uani 1 1 d . .
H48 H 0.5398 0.2503 0.3628 0.100 Uiso 1 1 calc R U
C49 C 0.3143(7) 0.2928(7) 0.7417(8) 0.032(2) Uani 1 1 d . .
C50 C 0.3472(8) 0.3174(8) 0.8023(9) 0.038(2) Uani 1 1 d . .
H50 H 0.4149 0.3542 0.7724 0.046 Uiso 1 1 calc R U
C51 C 0.2842(8) 0.2898(8) 0.9044(8) 0.036(2) Uani 1 1 d . .
H51 H 0.3102 0.3057 0.9448 0.043 Uiso 1 1 calc R U
C52 C 0.1837(9) 0.2394(7) 0.9512(8) 0.036(2) Uani 1 1 d . .
C53 C 0.1482(7) 0.2143(7) 0.8884(8) 0.032(2) Uani 1 1 d . .
C54 C 0.2126(7) 0.2399(7) 0.7827(8) 0.031(2) Uani 1 1 d . .
C55 C 0.1750(8) 0.2097(8) 0.7253(8) 0.035(2) Uani 1 1 d . .
H55 H 0.2187 0.2255 0.6551 0.043 Uiso 1 1 calc R U
C56 C 0.0759(8) 0.1578(8) 0.7705(9) 0.039(2) Uani 1 1 d . .
H56 H 0.0522 0.1392 0.7304 0.047 Uiso 1 1 calc R U
C57 C 0.0083(8) 0.1314(7) 0.8755(8) 0.037(2) Uani 1 1 d . .
C58 C 0.0446(8) 0.1610(7) 0.9352(8) 0.033(2) Uani 1 1 d . .
C59 C -0.0199(8) 0.1316(7) 1.0411(8) 0.034(2) Uani 1 1 d . .
C60 C 0.0210(9) 0.1599(9) 1.1006(8) 0.043(3) Uani 1 1 d . .
H60 H -0.0218 0.1418 1.1717 0.051 Uiso 1 1 calc R U
C61 C 0.1163(9) 0.2100(8) 1.0577(9) 0.042(3) Uani 1 1 d . .
H61 H 0.1402 0.2266 1.0989 0.050 Uiso 1 1 calc R U
C62 C -0.1213(8) 0.0747(8) 1.0883(9) 0.041(2) Uani 1 1 d . .
H62 H -0.1661 0.0574 1.1586 0.049 Uiso 1 1 calc R U
C63 C -0.1531(8) 0.0454(8) 1.0305(9) 0.042(3) Uani 1 1 d . .
H63 H -0.2192 0.0044 1.0628 0.050 Uiso 1 1 calc R U
C64 C -0.0901(8) 0.0746(8) 0.9248(9) 0.041(2) Uani 1 1 d . .
H64 H -0.1153 0.0551 0.8861 0.049 Uiso 1 1 calc R U

loop_
_atom_site_aniso_label
_atom_site_aniso_U_11
_atom_site_aniso_U_22
_atom_site_aniso_U_33
_atom_site_aniso_U_23
_atom_site_aniso_U_13
_atom_site_aniso_U_12
Pd1 0.0249(3) 0.0289(3) 0.0279(3) -0.0150(3) -0.0164(3) 0.0083(3)
Pd2 0.0251(4) 0.0253(3) 0.0340(4) -0.0101(3) -0.0186(3) 0.0057(3)
Br1 0.0317(5) 0.0436(5) 0.0388(5) -0.0237(4) -0.0210(4) 0.0160(4)
Br2 0.0379(5) 0.0400(5) 0.0374(5) -0.0236(4) -0.0210(4) 0.0171(4)
Br3 0.0367(5) 0.0324(5) 0.0490(6) -0.0134(4) -0.0264(5) 0.0026(4)
Br4 0.0365(5) 0.0310(5) 0.0482(6) -0.0149(4) -0.0249(5) 0.0033(4)
N1 0.038(4) 0.031(4) 0.032(4) -0.017(3) -0.024(4) 0.013(3)
N2 0.032(4) 0.032(4) 0.027(4) -0.017(3) -0.015(3) 0.004(3)
N6 0.027(4) 0.024(4) 0.034(4) -0.004(3) -0.017(4) 0.000(3)
N4 0.030(4) 0.031(4) 0.031(4) -0.006(3) -0.019(4) 0.006(3)
C1 0.057(7) 0.038(5) 0.047(6) -0.021(5) -0.033(6) 0.012(5)
C2 0.073(9) 0.043(6) 0.081(9) -0.040(6) -0.057(8) 0.024(6)
C3 0.052(7) 0.061(7) 0.057(7) -0.037(6) -0.044(6) 0.021(6)
C4 0.042(6) 0.045(6) 0.040(6) -0.025(5) -0.027(5) 0.019(5)
C5 0.033(5) 0.037(5) 0.042(5) -0.024(4) -0.026(4) 0.014(4)
C6 0.024(4) 0.028(4) 0.036(5) -0.020(4) -0.016(4) 0.013(3)
C7 0.039(5) 0.030(4) 0.033(5) -0.018(4) -0.020(4) 0.001(4)
C8 0.031(5) 0.031(4) 0.023(4) -0.015(4) -0.013(4) 0.002(4)
C9 0.031(5) 0.033(5) 0.033(5) -0.020(4) -0.013(4) -0.001(4)
C10 0.034(5) 0.029(4) 0.030(5) -0.015(4) -0.016(4) 0.002(4)
C11 0.050(7) 0.028(5) 0.041(6) -0.013(4) -0.023(5) 0.002(4)
C12 0.051(7) 0.034(5) 0.032(5) -0.012(4) -0.007(5) -0.013(5)
C13 0.035(5) 0.039(5) 0.036(5) -0.023(4) -0.006(4) -0.006(4)
C14 0.034(5) 0.034(5) 0.036(5) -0.020(4) -0.021(4) 0.004(4)
C15 0.031(5) 0.046(5) 0.044(6) -0.031(5) -0.026(4) 0.012(4)
C16 0.034(5) 0.054(6) 0.049(6) -0.034(5) -0.027(5) 0.011(5)
C17 0.027(5) 0.060(7) 0.040(6) -0.035(5) -0.009(4) -0.002(5)
C18 0.032(5) 0.049(6) 0.040(6) -0.027(5) -0.012(5) -0.005(4)
C19 0.037(5) 0.038(5) 0.052(6) -0.031(5) -0.033(5) 0.012(4)
C20 0.032(5) 0.035(5) 0.025(4) -0.014(4) -0.014(4) 0.004(4)
C21 0.051(7) 0.029(5) 0.041(6) -0.016(4) -0.022(5) 0.009(4)
C22 0.031(5) 0.031(5) 0.039(5) -0.014(4) -0.017(4) 0.004(4)
C23 0.033(5) 0.042(5) 0.030(5) -0.023(4) -0.018(4) 0.014(4)
C24 0.036(5) 0.033(5) 0.029(5) -0.017(4) -0.021(4) 0.017(4)
N3 0.026(4) 0.032(4) 0.022(4) -0.012(3) -0.014(3) 0.011(3)
C26 0.047(6) 0.034(5) 0.035(5) -0.011(4) -0.018(5) 0.006(5)
C27 0.053(7) 0.038(6) 0.042(6) -0.012(5) -0.024(6) 0.000(5)
C28 0.077(11) 0.043(7) 0.088(11) 0.002(7) -0.047(9) -0.006(7)
C29 0.093(14) 0.039(8) 0.139(19) -0.009(10) -0.053(14) -0.008(9)
C30 0.17(2) 0.028(7) 0.073(11) -0.012(7) -0.075(13) 0.020(9)
C31 0.121(14) 0.055(8) 0.075(10) -0.040(8) -0.059(10) 0.047(9)
C32 0.083(10) 0.033(6) 0.051(7) -0.019(5) -0.021(7) 0.016(6)
C33 0.040(6) 0.041(6) 0.066(7) -0.031(6) -0.036(6) 0.021(5)
C34 0.058(7) 0.036(6) 0.068(8) -0.021(6) -0.043(7) 0.015(5)
C35 0.054(7) 0.041(6) 0.056(7) -0.022(5) -0.037(6) 0.011(5)
C36 0.043(6) 0.043(6) 0.056(7) -0.017(5) -0.039(6) 0.004(5)
C37 0.038(6) 0.038(5) 0.045(6) -0.016(5) -0.031(5) 0.014(4)
C38 0.029(5) 0.028(4) 0.035(5) -0.013(4) -0.015(4) 0.006(4)
C39 0.032(5) 0.046(6) 0.039(6) -0.014(5) -0.023(5) 0.014(4)
C40 0.045(6) 0.034(5) 0.037(5) -0.009(4) -0.031(5) 0.003(4)
N5 0.029(4) 0.030(4) 0.036(4) -0.015(3) -0.016(4) 0.004(3)
C42 0.058(7) 0.031(5) 0.047(7) -0.017(5) -0.022(6) 0.009(5)
C43 0.045(7) 0.054(7) 0.043(6) -0.024(6) -0.012(5) 0.005(5)
C44 0.068(10) 0.068(9) 0.105(13) -0.053(9) -0.049(9) 0.023(8)
C45 0.070(11) 0.109(14) 0.122(16) -0.076(13) -0.043(11) 0.048(10)
C46 0.137(18) 0.071(11) 0.115(16) -0.070(12) -0.038(14) 0.026(12)
C47 0.133(19) 0.090(13) 0.17(2) -0.093(15) -0.080(18) 0.051(13)
C48 0.120(14) 0.087(11) 0.117(14) -0.072(11) -0.096(13) 0.059(11)
C49 0.030(5) 0.033(5) 0.038(5) -0.015(4) -0.023(4) 0.012(4)
C50 0.039(6) 0.035(5) 0.045(6) -0.017(5) -0.026(5) 0.013(4)
C51 0.044(6) 0.041(5) 0.040(5) -0.021(5) -0.033(5) 0.017(4)
C52 0.050(6) 0.029(5) 0.037(5) -0.016(4) -0.026(5) 0.016(4)
C53 0.031(5) 0.026(4) 0.040(5) -0.014(4) -0.018(4) 0.014(4)
C54 0.031(5) 0.029(4) 0.040(5) -0.016(4) -0.022(4) 0.013(4)
C55 0.035(5) 0.039(5) 0.037(5) -0.019(4) -0.020(5) 0.013(4)
C56 0.042(6) 0.036(5) 0.052(6) -0.021(5) -0.032(5) 0.012(4)
C57 0.038(6) 0.028(5) 0.039(6) -0.009(4) -0.019(5) 0.006(4)
C58 0.032(5) 0.032(5) 0.041(5) -0.015(4) -0.024(4) 0.016(4)
C59 0.035(5) 0.032(5) 0.036(5) -0.013(4) -0.020(4) 0.019(4)
C60 0.052(7) 0.050(6) 0.029(5) -0.022(5) -0.018(5) 0.031(5)
C61 0.058(7) 0.046(6) 0.043(6) -0.032(5) -0.030(6) 0.032(5)
C62 0.038(6) 0.032(5) 0.037(6) -0.010(4) -0.010(5) 0.010(4)
C63 0.033(5) 0.032(5) 0.056(7) -0.014(5) -0.025(5) 0.016(4)
C64 0.041(6) 0.039(5) 0.049(6) -0.018(5) -0.031(5) 0.018(5)

loop_
_atom_type_symbol
_atom_type_description
_atom_type_scat_dispersion_real
_atom_type_scat_dispersion_imag
_atom_type_scat_source
C C 0.0033 0.0016 'International Tables Vol C Tables 4.2.6.8 and 6.1.1.4'
H H 0.0000 0.0000 'International Tables Vol C Tables 4.2.6.8 and 6.1.1.4'
N N 0.0061 0.0033 'International Tables Vol C Tables 4.2.6.8 and 6.1.1.4'
Br Br -0.2901 2.4595 'International Tables Vol C Tables 4.2.6.8 and 6.1.1.4'
Pd Pd -0.9988 1.0072 'International Tables Vol C Tables 4.2.6.8 and 6.1.1.4'

loop_
_geom_angle_atom_site_label_1
_geom_angle_atom_site_label_2
_geom_angle_atom_site_label_3
_geom_angle
C6 Pd1 N1 177.7(3)
C6 Pd1 Br1 87.9(2)
N1 Pd1 Br1 90.6(2)
C6 Pd1 Br2 89.3(2)
N1 Pd1 Br2 92.2(2)
Br1 Pd1 Br2 177.20(4)
C38 Pd2 N6 178.4(4)
C38 Pd2 Br4 87.9(3)
N6 Pd2 Br4 93.0(2)
C38 Pd2 Br3 87.8(3)
N6 Pd2 Br3 91.3(2)
Br4 Pd2 Br3 175.70(5)
C1 N1 C5 118.5(8)
C1 N1 Pd1 121.6(6)
C5 N1 Pd1 119.9(6)
C6 N2 C23 109.6(8)
C6 N2 C7 126.1(7)
C23 N2 C7 124.3(8)
C33 N6 C37 117.9(9)
C33 N6 Pd2 122.4(7)
C37 N6 Pd2 119.7(6)
C38 N4 C39 110.4(8)
C38 N4 C49 125.1(8)
C39 N4 C49 124.3(8)
N1 C1 C2 121.1(10)
C3 C2 C1 120.1(10)
C2 C3 C4 118.9(9)
C5 C4 C3 118.4(10)
N1 C5 C4 123.1(9)
N3 C6 N2 106.6(8)
N3 C6 Pd1 127.6(7)
N2 C6 Pd1 125.8(7)
C22 C7 C8 122.5(9)
C22 C7 N2 117.9(9)
C8 C7 N2 119.7(8)
C7 C8 C9 118.4(9)
C7 C8 C20 123.5(8)
C9 C8 C20 118.0(9)
C14 C9 C8 121.2(9)
C14 C9 C10 120.1(9)
C8 C9 C10 118.7(9)
C21 C10 C11 122.6(9)
C21 C10 C9 119.8(9)
C11 C10 C9 117.6(9)
C12 C11 C10 121.8(10)
C11 C12 C13 122.5(10)
C18 C13 C14 120.4(11)
C18 C13 C12 122.9(10)
C14 C13 C12 116.6(9)
C9 C14 C15 119.5(9)
C9 C14 C13 121.3(9)
C15 C14 C13 119.1(10)
C16 C15 C14 118.5(10)
C16 C15 C19 123.4(10)
C14 C15 C19 118.0(9)
C17 C16 C15 121.8(11)
C16 C17 C18 119.8(10)
C13 C18 C17 120.6(10)
C20 C19 C15 123.6(9)
C19 C20 C8 119.5(9)
C10 C21 C22 120.8(10)
C7 C22 C21 119.8(10)
C24 C23 N2 107.0(8)
C23 C24 N3 107.2(8)
C6 N3 C24 109.6(7)
C6 N3 C26 125.3(8)
C24 N3 C26 125.0(8)
N3 C26 C27 110.4(9)
C28 C27 C32 118.0(13)
C28 C27 C26 119.2(13)
C32 C27 C26 122.7(10)
C27 C28 C29 124.3(19)
C30 C29 C28 118.3(16)
C29 C30 C31 121.0(15)
C30 C31 C32 119.4(17)
C31 C32 C27 118.8(14)
N6 C33 C34 123.3(11)
C35 C34 C33 118.2(11)
C36 C35 C34 119.5(10)
C35 C36 C37 119.4(11)
N6 C37 C36 121.7(10)
N5 C38 N4 105.6(8)
N5 C38 Pd2 129.2(7)
N4 C38 Pd2 125.2(7)
C40 C39 N4 106.4(9)
C39 C40 N5 107.1(9)
C38 N5 C40 110.6(8)
C38 N5 C42 125.4(9)
C40 N5 C42 123.9(9)
N5 C42 C43 118.4(9)
C48 C43 C44 119.5(13)
C48 C43 C42 120.7(12)
C44 C43 C42 119.7(12)
C45 C44 C43 121.5(15)
C44 C45 C46 117.6(17)
C45 C46 C47 120.7(16)
C48 C47 C46 115.3(19)
C43 C48 C47 125.0(17)
C50 C49 C54 121.2(10)
C50 C49 N4 119.6(9)
C54 C49 N4 119.2(8)
C51 C50 C49 121.1(10)
C50 C51 C52 122.3(9)
C51 C52 C61 123.3(10)
C51 C52 C53 117.2(9)
C61 C52 C53 119.6(10)
C54 C53 C58 119.6(9)
C54 C53 C52 122.0(9)
C58 C53 C52 118.4(9)
C53 C54 C55 119.8(9)
C53 C54 C49 116.3(9)
C55 C54 C49 123.9(9)
C56 C55 C54 120.6(10)
C55 C56 C57 121.8(10)
C64 C57 C56 122.8(10)
C64 C57 C58 118.5(10)
C56 C57 C58 118.7(9)
C59 C58 C53 120.8(9)
C59 C58 C57 119.5(9)
C53 C58 C57 119.6(9)
C58 C59 C62 120.2(10)
C58 C59 C60 118.0(9)
C62 C59 C60 121.8(10)
C61 C60 C59 121.7(10)
C60 C61 C52 121.5(10)
C63 C62 C59 119.0(10)
C62 C63 C64 121.4(10)
C57 C64 C63 121.3(10)

loop_
_geom_bond_atom_site_label_1
_geom_bond_atom_site_label_2
_geom_bond_distance
Pd1 C6 1.973(9)
Pd1 N1 2.096(7)
Pd1 Br1 2.4274(12)
Pd1 Br2 2.4309(12)
Pd2 C38 1.953(9)
Pd2 N6 2.114(8)
Pd2 Br4 2.4236(12)
Pd2 Br3 2.4317(12)
N1 C1 1.335(13)
N1 C5 1.341(12)
N2 C6 1.350(11)
N2 C23 1.392(11)
N2 C7 1.433(12)
N6 C33 1.330(13)
N6 C37 1.348(13)
N4 C38 1.359(13)
N4 C39 1.385(12)
N4 C49 1.439(13)
C1 C2 1.395(15)
C2 C3 1.362(16)
C3 C4 1.381(15)
C4 C5 1.375(13)
C6 N3 1.341(12)
C7 C22 1.379(14)
C7 C8 1.394(14)
C8 C9 1.427(13)
C8 C20 1.432(13)
C9 C14 1.409(14)
C9 C10 1.443(14)
C10 C21 1.386(15)
C10 C11 1.436(14)
C11 C12 1.323(17)
C12 C13 1.466(17)
C13 C18 1.371(15)
C13 C14 1.415(14)
C14 C15 1.413(14)
C15 C16 1.394(14)
C15 C19 1.415(15)
C16 C17 1.373(15)
C17 C18 1.387(16)
C19 C20 1.354(14)
C21 C22 1.390(15)
C23 C24 1.338(14)
C24 N3 1.394(12)
N3 C26 1.440(13)
C26 C27 1.542(16)
C27 C28 1.328(17)
C27 C32 1.412(19)
C28 C29 1.36(2)
C29 C30 1.35(3)
C30 C31 1.38(3)
C31 C32 1.392(17)
C33 C34 1.375(15)
C34 C35 1.370(17)
C35 C36 1.367(16)
C36 C37 1.375(13)
C38 N5 1.337(13)
C39 C40 1.348(16)
C40 N5 1.387(13)
N5 C42 1.451(15)
C42 C43 1.523(16)
C43 C48 1.347(18)
C43 C44 1.40(2)
C44 C45 1.38(2)
C45 C46 1.43(3)
C46 C47 1.47(3)
C47 C48 1.37(2)
C49 C50 1.378(14)
C49 C54 1.425(13)
C50 C51 1.362(15)
C51 C52 1.383(15)
C52 C61 1.425(15)
C52 C53 1.437(14)
C53 C54 1.419(14)
C53 C58 1.435(14)
C54 C55 1.424(14)
C55 C56 1.375(15)
C56 C57 1.418(16)
C57 C64 1.387(15)
C57 C58 1.440(14)
C58 C59 1.408(14)
C59 C62 1.426(15)
C59 C60 1.465(15)
C60 C61 1.325(17)
C62 C63 1.373(16)
C63 C64 1.400(16)
